data_7106140
loop_
_publ_author_name
'Marta Aguado Tetilla'
'M. Carla Aragoni'
'Massimiliano Arca'
'Claudia Caltagirone'
'Carla Bazzicalupi'
'Andrea Bencini'
'Alessandra Garau'
'Francesco Isaia'
'Antonio Laguna'
'Vito Lippolis'
'Valeria Meli'

_publ_section_title
;
 Colorimetric response to anions by a &#x0093;robust&#x0094; copper(II)
 complex of a [9]aneN3 pendant arm derivative: CN? and I? selective
 sensing
;
_journal_name_full Chem.Commun.
_journal_page_first 3805
_journal_paper_doi 10.1039/c0cc04500d
_journal_volume 47
_journal_year 2011
_chemical_formula_sum 'C16 H22 Cu I2 N4'
_chemical_formula_weight 587.73
_chemical_name_systematic
;
?
;
_space_group_IT_number 33
_symmetry_cell_setting orthorhombic
_symmetry_space_group_name_Hall 'P 2c -2n'
_symmetry_space_group_name_H-M 'P n a 21'
_atom_sites_solution_hydrogens geom
_atom_sites_solution_primary direct
_atom_sites_solution_secondary difmap
_audit_creation_method SHELXL-97
_cell_angle_alpha 90.00
_cell_angle_beta 90.00
_cell_angle_gamma 90.00
_cell_formula_units_Z 8
_cell_length_a 15.858(1)
_cell_length_b 7.8424(4)
_cell_length_c 31.456(2)
_cell_measurement_reflns_used 2400
_cell_measurement_temperature 298
_cell_measurement_theta_max 24.9698
_cell_measurement_theta_min 4.1340
_cell_volume 3912.0(4)
_computing_cell_refinement
;
CrysAlis RED, Oxford Diffraction Ltd.,
Version 1.171.32.5 (release 08-05-2007 CrysAlis171 .NET)
(compiled May 8 2007,13:10:02)
;
_computing_data_collection
;
CrysAlis CCD, Oxford Diffraction Ltd.,
Version 1.171.32.5 (release 08-05-2007 CrysAlis171 .NET)
(compiled May 8 2007,13:10:02)
;
_computing_data_reduction
;
CrysAlis RED, Oxford Diffraction Ltd.,
Version 1.171.32.5 (release 08-05-2007 CrysAlis171 .NET)
(compiled May 8 2007,13:10:02)
;
_computing_structure_refinement 'SHELXL-97 (Sheldrick, 1997)'
_computing_structure_solution 'SIR97 (Altomare 1997)'
_diffrn_ambient_temperature 298
_diffrn_detector_area_resol_mean 16.4547
_diffrn_measured_fraction_theta_full 0.993
_diffrn_measured_fraction_theta_max 0.993
_diffrn_measurement_device_type 'Xcalibur, Sapphire3'
_diffrn_radiation_monochromator graphite
_diffrn_radiation_source 'fine-focus sealed tube'
_diffrn_radiation_type MoK\a
_diffrn_radiation_wavelength 0.71073
_diffrn_reflns_av_R_equivalents 0.0889
_diffrn_reflns_av_sigmaI/netI 0.1688
_diffrn_reflns_limit_h_max 17
_diffrn_reflns_limit_h_min -18
_diffrn_reflns_limit_k_max 7
_diffrn_reflns_limit_k_min -9
_diffrn_reflns_limit_l_max 37
_diffrn_reflns_limit_l_min -24
_diffrn_reflns_number 12965
_diffrn_reflns_theta_full 25.04
_diffrn_reflns_theta_max 25.04
_diffrn_reflns_theta_min 4.14
_diffrn_standards_interval_count infinity
_diffrn_standards_interval_time infinity
_diffrn_standards_number 0
_exptl_absorpt_coefficient_mu 4.277
_exptl_absorpt_correction_T_max 1.00000
_exptl_absorpt_correction_T_min 0.76704
_exptl_absorpt_correction_type multi-scan
_exptl_absorpt_process_details
;
CrysAlisPro, Oxford Diffraction Ltd.,
Version 1.171.33.41 (release 06-05-2009 CrysAlis171 .NET)
(compiled May 6 2009,17:20:42)
Empirical absorption correction using spherical harmonics,
implemented in SCALE3 ABSPACK scaling algorithm.
;
_exptl_crystal_colour green
_exptl_crystal_density_diffrn 1.996
_exptl_crystal_density_method 'not measured'
_exptl_crystal_description prismatic
_exptl_crystal_F_000 2248
_exptl_crystal_size_max 0.3
_exptl_crystal_size_mid 0.1
_exptl_crystal_size_min 0.1
_refine_diff_density_max 1.328
_refine_diff_density_min -0.527
_refine_diff_density_rms 0.133
_refine_ls_extinction_method none
_refine_ls_goodness_of_fit_ref 0.763
_refine_ls_hydrogen_treatment constr
_refine_ls_matrix_type full
_refine_ls_number_parameters 415
_refine_ls_number_reflns 5506
_refine_ls_number_restraints 277
_refine_ls_restrained_S_all 0.752
_refine_ls_R_factor_all 0.1270
_refine_ls_R_factor_gt 0.0509
_refine_ls_shift/su_max 0.000
_refine_ls_shift/su_mean 0.000
_refine_ls_structure_factor_coef Fsqd
_refine_ls_weighting_details 'calc w=1/[\s^2^(Fo^2^)+(0.0335P)^2^+0.0000P] where P=(Fo^2^+2Fc^2^)/3'
_refine_ls_weighting_scheme calc
_refine_ls_wR_factor_gt 0.0845
_refine_ls_wR_factor_ref 0.0975
_reflns_number_gt 2569
_reflns_number_total 5506
_reflns_threshold_expression >2sigma(I)
_cod_data_source_file c0cc04500d.txt
_cod_data_source_block LCuI
_cod_original_sg_symbol_H-M Pna21
_cod_database_code 7106140

loop_
_symmetry_equiv_pos_as_xyz
'x, y, z'
'-x, -y, z+1/2'
'-x+1/2, y+1/2, z+1/2'
'x+1/2, -y+1/2, z'

loop_
_atom_site_label
_atom_site_type_symbol
_atom_site_fract_x
_atom_site_fract_y
_atom_site_fract_z
_atom_site_U_iso_or_equiv
_atom_site_adp_type
_atom_site_occupancy
_atom_site_symmetry_multiplicity
_atom_site_calc_flag
_atom_site_refinement_flags
_atom_site_disorder_assembly
_atom_site_disorder_group
I1 I 0.67924(8) 0.07863(14) 0.51843(4) 0.0556(4) Uani 1 1 d U . .
I3 I 0.82420(9) 0.21570(16) 0.76381(5) 0.0668(5) Uani 1 1 d U . .
I2 I 0.58823(8) 0.08307(14) 0.64178(4) 0.0529(3) Uani 1 1 d U . .
Cu1 Cu 0.73543(14) -0.1056(2) 0.45651(6) 0.0430(6) Uani 1 1 d U . .
Cu2 Cu 0.53721(14) -0.1050(2) 0.70412(6) 0.0406(6) Uani 1 1 d U . .
I4 I 0.45179(10) 0.23112(16) 0.40128(6) 0.0730(5) Uani 1 1 d U . .
N2A N 0.8222(9) -0.2375(15) 0.4894(5) 0.036(4) Uani 1 1 d U . .
N4B N 0.4640(9) -0.0750(16) 0.7599(5) 0.050(4) Uani 1 1 d U . .
H4B H 0.4179 -0.0093 0.7544 0.060 Uiso 1 1 calc R . .
N2B N 0.4488(9) -0.2333(16) 0.6720(5) 0.039(4) Uani 1 1 d U . .
N4A N 0.8127(9) -0.0902(17) 0.4002(4) 0.051(4) Uani 1 1 d U . .
H4A H 0.8595 -0.0267 0.4056 0.061 Uiso 1 1 calc R . .
N1B N 0.5623(10) -0.3501(17) 0.7274(5) 0.049(4) Uani 1 1 d U . .
N7B N 0.6313(10) -0.0367(16) 0.7415(4) 0.050(4) Uani 1 1 d U . .
H7B H 0.6676 0.0240 0.7251 0.060 Uiso 1 1 calc R . .
N7A N 0.6424(11) -0.0351(18) 0.4167(5) 0.059(5) Uani 1 1 d U . .
H7A H 0.6037 0.0266 0.4315 0.071 Uiso 1 1 calc R . .
C11B C 0.4645(12) -0.399(2) 0.6690(5) 0.048(5) Uani 1 1 d U . .
C12B C 0.4105(13) -0.504(2) 0.6452(6) 0.057(5) Uani 1 1 d U . .
H12B H 0.4219 -0.6201 0.6442 0.069 Uiso 1 1 calc R . .
C17B C 0.2888(13) 0.076(2) 0.6419(7) 0.066(5) Uani 1 1 d U . .
H17B H 0.2762 0.1897 0.6468 0.080 Uiso 1 1 calc R . .
C18B C 0.3550(14) 0.002(2) 0.6590(5) 0.054(6) Uani 1 1 d U . .
H18B H 0.3899 0.0687 0.6759 0.064 Uiso 1 1 calc R . .
C19B C 0.3765(13) -0.167(2) 0.6534(5) 0.047(5) Uani 1 1 d U . .
C14B C 0.3216(12) -0.270(2) 0.6283(7) 0.049(6) Uani 1 1 d U . .
C6B C 0.5927(12) 0.0890(19) 0.7724(6) 0.057(5) Uani 1 1 d U . .
H6B1 H 0.6340 0.1212 0.7937 0.069 Uiso 1 1 calc R . .
H6B2 H 0.5754 0.1911 0.7573 0.069 Uiso 1 1 calc R . .
C8B C 0.6797(13) -0.186(2) 0.7580(7) 0.072(6) Uani 1 1 d U . .
H8B1 H 0.7395 -0.1676 0.7534 0.086 Uiso 1 1 calc R . .
H8B2 H 0.6701 -0.1981 0.7883 0.086 Uiso 1 1 calc R . .
C10B C 0.5373(12) -0.460(2) 0.6947(5) 0.053(5) Uani 1 1 d U . .
H10A H 0.5228 -0.5694 0.7070 0.063 Uiso 1 1 calc R . .
H10B H 0.5849 -0.4779 0.6758 0.063 Uiso 1 1 calc R . .
C3B C 0.4372(11) -0.2512(18) 0.7723(8) 0.060(6) Uani 1 1 d U . .
H3B1 H 0.3894 -0.2857 0.7551 0.072 Uiso 1 1 calc R . .
H3B2 H 0.4196 -0.2515 0.8019 0.072 Uiso 1 1 calc R . .
C6A C 0.6810(12) 0.075(2) 0.3851(6) 0.059(6) Uani 1 1 d U . .
H6A1 H 0.6953 0.1830 0.3980 0.070 Uiso 1 1 calc R . .
H6A2 H 0.6410 0.0962 0.3624 0.070 Uiso 1 1 calc R . .
C2A C 0.7642(12) -0.386(2) 0.3960(6) 0.049(5) Uani 1 1 d U . .
H2A1 H 0.7852 -0.5025 0.3964 0.058 Uiso 1 1 calc R . .
H2A2 H 0.7300 -0.3729 0.3706 0.058 Uiso 1 1 calc R . .
C15B C 0.2506(13) -0.195(2) 0.6097(6) 0.053(5) Uani 1 1 d U . .
H15B H 0.2134 -0.2598 0.5936 0.064 Uiso 1 1 calc R . .
C9B C 0.6530(12) -0.343(2) 0.7359(6) 0.050(5) Uani 1 1 d U . .
H9B1 H 0.6831 -0.3516 0.7091 0.060 Uiso 1 1 calc R . .
H9B2 H 0.6686 -0.4408 0.7531 0.060 Uiso 1 1 calc R . .
C5B C 0.5181(12) 0.009(2) 0.7933(5) 0.053(5) Uani 1 1 d U . .
H5B1 H 0.4857 0.0947 0.8083 0.063 Uiso 1 1 calc R . .
H5B2 H 0.5367 -0.0758 0.8138 0.063 Uiso 1 1 calc R . .
C5A C 0.7617(14) -0.008(2) 0.3664(6) 0.066(6) Uani 1 1 d U . .
H5A1 H 0.7459 -0.0930 0.3454 0.079 Uiso 1 1 calc R . .
H5A2 H 0.7952 0.0783 0.3523 0.079 Uiso 1 1 calc R . .
C13B C 0.3434(13) -0.445(2) 0.6239(5) 0.052(5) Uani 1 1 d U . .
H13B H 0.3118 -0.5173 0.6066 0.063 Uiso 1 1 calc R . .
C17A C 0.9836(12) 0.074(2) 0.5223(6) 0.057(5) Uani 1 1 d U . .
H17A H 0.9972 0.1882 0.5186 0.068 Uiso 1 1 calc R . .
C2B C 0.5109(13) -0.381(2) 0.7661(6) 0.062(6) Uani 1 1 d U . .
H2B1 H 0.5476 -0.3755 0.7908 0.075 Uiso 1 1 calc R . .
H2B2 H 0.4876 -0.4949 0.7647 0.075 Uiso 1 1 calc R . .
C8A C 0.5981(12) -0.189(2) 0.3968(6) 0.061(6) Uani 1 1 d U . .
H8A1 H 0.6191 -0.2087 0.3683 0.073 Uiso 1 1 calc R . .
H8A2 H 0.5378 -0.1690 0.3953 0.073 Uiso 1 1 calc R . .
C16B C 0.2370(15) -0.029(2) 0.6153(6) 0.072(6) Uani 1 1 d U . .
H16B H 0.1917 0.0210 0.6013 0.086 Uiso 1 1 calc R . .
C19A C 0.8930(12) -0.164(2) 0.5092(5) 0.036(5) Uani 1 1 d U . .
C18A C 0.9140(12) 0.006(2) 0.5033(5) 0.038(5) Uani 1 1 d U . .
H18A H 0.8802 0.0745 0.4862 0.045 Uiso 1 1 calc R . .
N1A N 0.7088(10) -0.3565(16) 0.4353(5) 0.049(4) Uani 1 1 d U . .
C15A C 1.0137(13) -0.191(2) 0.5542(6) 0.060(6) Uani 1 1 d U . .
H15A H 1.0468 -0.2523 0.5732 0.072 Uiso 1 1 calc R . .
C12A C 0.8583(12) -0.512(2) 0.5179(6) 0.048(5) Uani 1 1 d U . .
H12A H 0.8476 -0.6281 0.5186 0.057 Uiso 1 1 calc R . .
C11A C 0.8049(12) -0.397(2) 0.4938(5) 0.050(5) Uani 1 1 d U . .
C3A C 0.8362(12) -0.268(2) 0.3938(8) 0.066(6) Uani 1 1 d U . .
H3A1 H 0.8772 -0.3000 0.4152 0.079 Uiso 1 1 calc R . .
H3A2 H 0.8630 -0.2791 0.3662 0.079 Uiso 1 1 calc R . .
C14A C 0.9469(13) -0.270(2) 0.5351(7) 0.053(6) Uani 1 1 d U . .
C13A C 0.9246(14) -0.444(2) 0.5395(6) 0.072(6) Uani 1 1 d U . .
H13A H 0.9559 -0.5131 0.5575 0.087 Uiso 1 1 calc R . .
C10A C 0.7270(12) -0.461(2) 0.4685(6) 0.050(5) Uani 1 1 d U . .
H10C H 0.7379 -0.5754 0.4579 0.060 Uiso 1 1 calc R . .
H10D H 0.6787 -0.4672 0.4874 0.060 Uiso 1 1 calc R . .
C9A C 0.6179(17) -0.348(3) 0.4265(8) 0.097(8) Uani 1 1 d U . .
H9A1 H 0.5871 -0.3368 0.4530 0.116 Uiso 1 1 calc R . .
H9A2 H 0.5997 -0.4518 0.4126 0.116 Uiso 1 1 calc R . .
C16A C 1.0324(14) -0.028(2) 0.5465(6) 0.060(6) Uani 1 1 d U . .
H16A H 1.0814 0.0169 0.5583 0.072 Uiso 1 1 calc R . .

loop_
_atom_site_aniso_label
_atom_site_aniso_U_11
_atom_site_aniso_U_22
_atom_site_aniso_U_33
_atom_site_aniso_U_23
_atom_site_aniso_U_13
_atom_site_aniso_U_12
I1 0.0579(10) 0.0553(7) 0.0537(7) -0.0001(7) 0.0053(8) 0.0120(7)
I3 0.0624(10) 0.0621(8) 0.0761(11) -0.0061(8) 0.0048(10) -0.0133(7)
I2 0.0544(9) 0.0557(7) 0.0485(7) -0.0005(7) 0.0022(8) -0.0065(7)
Cu1 0.0381(15) 0.0454(12) 0.0455(14) 0.0011(11) -0.0034(13) 0.0023(11)
Cu2 0.0348(15) 0.0416(12) 0.0455(14) -0.0012(11) -0.0041(13) -0.0042(11)
I4 0.0733(11) 0.0729(9) 0.0728(11) -0.0215(8) 0.0008(10) 0.0116(8)
N2A 0.036(7) 0.035(7) 0.037(8) 0.000(5) 0.010(6) 0.001(6)
N4B 0.043(8) 0.047(7) 0.059(8) 0.001(6) 0.007(7) 0.005(6)
N2B 0.040(7) 0.040(7) 0.035(8) -0.007(5) 0.001(6) -0.001(6)
N4A 0.050(8) 0.056(6) 0.047(7) 0.002(6) 0.011(7) -0.014(6)
N1B 0.041(8) 0.048(7) 0.059(8) -0.009(6) 0.008(7) 0.007(6)
N7B 0.042(8) 0.056(7) 0.051(7) 0.010(6) -0.008(7) -0.002(6)
N7A 0.053(8) 0.061(7) 0.063(8) 0.001(6) -0.008(7) 0.010(7)
C11B 0.056(9) 0.045(8) 0.043(8) -0.004(7) 0.000(7) -0.007(8)
C12B 0.062(9) 0.049(7) 0.061(9) -0.007(7) -0.003(8) -0.013(7)
C17B 0.071(9) 0.053(8) 0.075(9) 0.000(8) 0.006(8) 0.008(8)
C18B 0.045(10) 0.061(9) 0.055(9) 0.007(7) -0.005(8) -0.005(7)
C19B 0.049(9) 0.048(8) 0.045(9) 0.003(7) 0.013(8) -0.004(7)
C14B 0.048(9) 0.057(9) 0.042(9) 0.002(7) -0.007(7) -0.005(7)
C6B 0.058(9) 0.052(8) 0.062(9) -0.010(7) -0.011(8) 0.005(7)
C8B 0.060(9) 0.085(9) 0.071(10) -0.015(8) -0.002(8) -0.005(8)
C10B 0.049(9) 0.059(8) 0.050(9) 0.006(7) 0.004(8) -0.007(7)
C3B 0.061(9) 0.059(9) 0.059(10) -0.005(7) 0.010(8) 0.006(7)
C6A 0.060(9) 0.052(8) 0.064(9) 0.016(7) -0.006(8) -0.011(8)
C2A 0.054(9) 0.039(7) 0.052(8) 0.002(7) -0.001(8) 0.006(7)
C15B 0.047(9) 0.057(8) 0.056(9) 0.000(7) -0.006(8) -0.010(7)
C9B 0.049(9) 0.054(8) 0.048(8) -0.003(7) -0.017(8) 0.012(7)
C5B 0.054(9) 0.062(8) 0.042(8) 0.000(7) -0.003(8) 0.010(7)
C5A 0.066(10) 0.071(9) 0.061(9) 0.014(7) -0.006(8) -0.008(8)
C13B 0.050(9) 0.065(9) 0.042(8) -0.008(7) -0.001(7) -0.013(7)
C17A 0.058(9) 0.046(8) 0.066(9) -0.001(7) 0.001(8) -0.004(7)
C2B 0.058(9) 0.062(8) 0.066(9) -0.001(8) -0.007(8) -0.005(7)
C8A 0.050(9) 0.078(9) 0.054(9) 0.006(8) -0.002(8) 0.009(7)
C16B 0.071(10) 0.075(9) 0.069(9) 0.012(8) -0.007(8) -0.009(8)
C19A 0.035(8) 0.046(8) 0.027(8) -0.002(6) 0.008(7) 0.005(7)
C18A 0.030(8) 0.043(7) 0.040(8) -0.006(6) -0.001(7) 0.005(7)
N1A 0.049(8) 0.035(7) 0.063(8) 0.003(6) 0.001(7) -0.003(6)
C15A 0.056(9) 0.067(8) 0.056(9) 0.004(8) -0.019(8) 0.004(8)
C12A 0.050(9) 0.036(7) 0.058(9) 0.000(7) -0.009(8) 0.010(7)
C11A 0.048(9) 0.054(8) 0.047(8) 0.007(7) -0.002(7) 0.008(7)
C3A 0.061(9) 0.072(9) 0.065(10) -0.001(7) 0.006(8) 0.007(8)
C14A 0.056(10) 0.054(9) 0.050(10) -0.010(7) 0.005(8) 0.006(8)
C13A 0.072(10) 0.080(9) 0.065(9) 0.009(8) 0.007(8) 0.010(8)
C10A 0.056(9) 0.047(8) 0.047(9) -0.007(7) 0.002(8) -0.019(7)
C9A 0.093(12) 0.097(11) 0.100(11) 0.006(8) -0.008(9) -0.011(9)
C16A 0.053(9) 0.073(9) 0.055(9) -0.005(7) -0.021(8) 0.008(8)

loop_
_atom_type_symbol
_atom_type_description
_atom_type_scat_dispersion_real
_atom_type_scat_dispersion_imag
_atom_type_scat_source
C C 0.0033 0.0016 'International Tables Vol C Tables 4.2.6.8 and 6.1.1.4'
H H 0.0000 0.0000 'International Tables Vol C Tables 4.2.6.8 and 6.1.1.4'
N N 0.0061 0.0033 'International Tables Vol C Tables 4.2.6.8 and 6.1.1.4'
Cu Cu 0.3201 1.2651 'International Tables Vol C Tables 4.2.6.8 and 6.1.1.4'
I I -0.4742 1.8119 'International Tables Vol C Tables 4.2.6.8 and 6.1.1.4'

loop_
_geom_angle_atom_site_label_1
_geom_angle_atom_site_label_2
_geom_angle_atom_site_label_3
_geom_angle
_geom_angle_site_symmetry_1
_geom_angle_site_symmetry_3
_geom_angle_publ_flag
N2A Cu1 N7A 164.6(6) . . ?
N2A Cu1 N1A 79.6(6) . . ?
N7A Cu1 N1A 85.0(6) . . ?
N2A Cu1 N4A 93.6(6) . . ?
N7A Cu1 N4A 83.7(6) . . ?
N1A Cu1 N4A 84.7(6) . . ?
N2A Cu1 I1 97.8(4) . . ?
N7A Cu1 I1 93.6(4) . . ?
N1A Cu1 I1 133.4(5) . . ?
N4A Cu1 I1 141.6(4) . . ?
N7B Cu2 N2B 165.3(6) . . ?
N7B Cu2 N1B 84.1(6) . . ?
N2B Cu2 N1B 81.2(6) . . ?
N7B Cu2 N4B 83.7(6) . . ?
N2B Cu2 N4B 95.2(6) . . ?
N1B Cu2 N4B 85.2(6) . . ?
N7B Cu2 I2 93.5(4) . . ?
N2B Cu2 I2 97.1(4) . . ?
N1B Cu2 I2 136.8(4) . . ?
N4B Cu2 I2 137.5(4) . . ?
C11A N2A C19A 121.4(15) . . ?
C11A N2A Cu1 114.2(13) . . ?
C19A N2A Cu1 124.2(10) . . ?
C3B N4B C5B 112.4(15) . . ?
C3B N4B Cu2 105.6(11) . . ?
C5B N4B Cu2 108.3(11) . . ?
C11B N2B C19B 119.3(15) . . ?
C11B N2B Cu2 113.5(12) . . ?
C19B N2B Cu2 127.2(11) . . ?
C3A N4A C5A 117.0(16) . . ?
C3A N4A Cu1 101.9(12) . . ?
C5A N4A Cu1 107.7(11) . . ?
C10B N1B C9B 115.9(15) . . ?
C10B N1B C2B 110.4(15) . . ?
C9B N1B C2B 113.2(15) . . ?
C10B N1B Cu2 104.8(12) . . ?
C9B N1B Cu2 102.5(10) . . ?
C2B N1B Cu2 109.3(10) . . ?
C8B N7B C6B 119.9(14) . . ?
C8B N7B Cu2 112.5(10) . . ?
C6B N7B Cu2 104.7(11) . . ?
C6A N7A C8A 112.4(14) . . ?
C6A N7A Cu1 106.3(12) . . ?
C8A N7A Cu1 112.0(10) . . ?
N2B C11B C12B 119.9(18) . . ?
N2B C11B C10B 114.9(16) . . ?
C12B C11B C10B 125.1(17) . . ?
C13B C12B C11B 123.4(18) . . ?
C18B C17B C16B 116.5(19) . . ?
C17B C18B C19B 125(2) . . ?
C18B C19B N2B 120.7(18) . . ?
C18B C19B C14B 117.5(19) . . ?
N2B C19B C14B 121.9(16) . . ?
C15B C14B C13B 124.2(19) . . ?
C15B C14B C19B 119.0(18) . . ?
C13B C14B C19B 116.8(18) . . ?
C5B C6B N7B 109.1(13) . . ?
C9B C8B N7B 110.1(15) . . ?
N1B C10B C11B 114.9(16) . . ?
N4B C3B C2B 110.8(15) . . ?
N7A C6A C5A 111.1(14) . . ?
C3A C2A N1A 112.6(16) . . ?
C16B C15B C14B 119(2) . . ?
N1B C9B C8B 113.5(15) . . ?
C6B C5B N4B 109.1(14) . . ?
N4A C5A C6A 111.0(15) . . ?
C12B C13B C14B 118.4(18) . . ?
C16A C17A C18A 118.7(17) . . ?
N1B C2B C3B 114.2(16) . . ?
N7A C8A C9A 106.7(15) . . ?
C15B C16B C17B 123(2) . . ?
C18A C19A N2A 121.9(16) . . ?
C18A C19A C14A 119.1(17) . . ?
N2A C19A C14A 119.0(15) . . ?
C17A C18A C19A 120.8(18) . . ?
C10A N1A C9A 112.4(17) . . ?
C10A N1A C2A 113.9(14) . . ?
C9A N1A C2A 114.6(16) . . ?
C10A N1A Cu1 106.1(12) . . ?
C9A N1A Cu1 102.2(12) . . ?
C2A N1A Cu1 106.3(10) . . ?
C16A C15A C14A 122(2) . . ?
C13A C12A C11A 118.2(17) . . ?
N2A C11A C12A 122.2(18) . . ?
N2A C11A C10A 115.3(16) . . ?
C12A C11A C10A 122.3(17) . . ?
N4A C3A C2A 113.5(16) . . ?
C15A C14A C13A 126(2) . . ?
C15A C14A C19A 116.5(18) . . ?
C13A C14A C19A 117.5(18) . . ?
C12A C13A C14A 121(2) . . ?
N1A C10A C11A 111.5(15) . . ?
N1A C9A C8A 110.0(18) . . ?
C15A C16A C17A 123(2) . . ?

loop_
_geom_bond_atom_site_label_1
_geom_bond_atom_site_label_2
_geom_bond_distance
_geom_bond_site_symmetry_2
_geom_bond_publ_flag
I1 Cu1 2.583(2) . ?
I2 Cu2 2.584(2) . ?
Cu1 N2A 2.008(14) . ?
Cu1 N7A 2.013(15) . ?
Cu1 N1A 2.120(13) . ?
Cu1 N4A 2.156(13) . ?
Cu2 N7B 1.974(14) . ?
Cu2 N2B 1.999(14) . ?
Cu2 N1B 2.095(14) . ?
Cu2 N4B 2.118(14) . ?
N2A C11A 1.291(19) . ?
N2A C19A 1.41(2) . ?
N4B C3B 1.498(17) . ?
N4B C5B 1.506(19) . ?
N2B C11B 1.326(19) . ?
N2B C19B 1.39(2) . ?
N4A C3A 1.456(18) . ?
N4A C5A 1.48(2) . ?
N1B C10B 1.398(19) . ?
N1B C9B 1.46(2) . ?
N1B C2B 1.49(2) . ?
N7B C8B 1.49(2) . ?
N7B C6B 1.512(19) . ?
N7A C6A 1.450(19) . ?
N7A C8A 1.53(2) . ?
C11B C12B 1.40(2) . ?
C11B C10B 1.49(2) . ?
C12B C13B 1.34(2) . ?
C17B C18B 1.31(2) . ?
C17B C16B 1.43(2) . ?
C18B C19B 1.38(2) . ?
C19B C14B 1.43(2) . ?
C14B C15B 1.40(3) . ?
C14B C13B 1.42(2) . ?
C6B C5B 1.49(2) . ?
C8B C9B 1.48(2) . ?
C3B C2B 1.56(2) . ?
C6A C5A 1.55(2) . ?
C2A C3A 1.47(2) . ?
C2A N1A 1.54(2) . ?
C15B C16B 1.33(2) . ?
C17A C16A 1.35(2) . ?
C17A C18A 1.36(2) . ?
C8A C9A 1.59(3) . ?
C19A C18A 1.38(2) . ?
C19A C14A 1.44(2) . ?
N1A C10A 1.361(19) . ?
N1A C9A 1.47(3) . ?
C15A C16A 1.33(2) . ?
C15A C14A 1.37(2) . ?
C12A C13A 1.36(2) . ?
C12A C11A 1.45(2) . ?
C11A C10A 1.55(2) . ?
C14A C13A 1.42(2) . ?
